data_7221887
loop_
_publ_author_name
'Kurteva, Vanya'
'Shivatchev, Boris'
'Petrova, Rosica'
'Antonov, Liudmil'
'Lubenov, Lubomir A.'
'Atanassova, Maria'
'Simova, Svetlana'

_publ_section_title
;
 Conformational behaviour of
 3-methyl-4-(4-methylbenzoyl)-1-phenyl-pyrazol-5-one: a sudden story of
 three desmotrops
;
_journal_name_full 'RSC Adv.'
_journal_paper_doi 10.1039/C5RA11858A
_journal_year 2015
_chemical_formula_moiety 'C18 H16 N2 O2'
_chemical_formula_sum 'C18 H16 N2 O2'
_chemical_formula_weight 292.33
_space_group_crystal_system monoclinic
_space_group_IT_number 14
_space_group_name_Hall '-P 2ybc'
_space_group_name_H-M_alt 'P 1 21/c 1'
_symmetry_space_group_name_Hall '-P 2ybc'
_symmetry_space_group_name_H-M 'P 1 21/c 1'
_atom_sites_solution_hydrogens geom
_audit_creation_date 2015-02-27T16:49:33-00:00
_audit_creation_method 'WinGX routine CIF_UPDATE'
_audit_update_record
;
2015-06-15 deposited with the CCDC.
2015-08-25 downloaded from the CCDC.
;
_cell_angle_alpha 90
_cell_angle_beta 110.14(4)
_cell_angle_gamma 90
_cell_formula_units_Z 4
_cell_length_a 10.966(5)
_cell_length_b 12.084(5)
_cell_length_c 11.968(5)
_cell_measurement_reflns_used 22
_cell_measurement_temperature 290(2)
_cell_measurement_theta_max 20.95
_cell_measurement_theta_min 20.15
_cell_measurement_wavelength 0.71073
_cell_volume 1488.9(12)
_computing_structure_refinement 'SHELXL-2014 (Sheldrick, 2014)'
_diffrn_ambient_temperature 290(2)
_diffrn_detector 'scintillation LiI'
_diffrn_detector_dtime 1.195
_diffrn_measured_fraction_theta_full 0.999
_diffrn_measured_fraction_theta_max 0.999
_diffrn_measurement_device '\k-geometry diffractometer'
_diffrn_measurement_device_type 'Enraf Nonius CAD4'
_diffrn_measurement_method 'non-profiled \w/2\t scans'
_diffrn_orient_matrix_type
;
  x-axis points to radiation source
  the matrix is specified in reciprocal space
;
_diffrn_orient_matrix_UB_11 0.051568
_diffrn_orient_matrix_UB_12 0.070113
_diffrn_orient_matrix_UB_13 0.014219
_diffrn_orient_matrix_UB_21 -0.081864
_diffrn_orient_matrix_UB_22 0.043407
_diffrn_orient_matrix_UB_23 -0.035838
_diffrn_orient_matrix_UB_31 -0.008603
_diffrn_orient_matrix_UB_32 0.006975
_diffrn_orient_matrix_UB_33 0.080213
_diffrn_radiation_monochromator graphite
_diffrn_radiation_probe x-ray
_diffrn_radiation_type MoK\a
_diffrn_radiation_wavelength 0.71073
_diffrn_reflns_av_R_equivalents 0.0311
_diffrn_reflns_Laue_measured_fraction_full 0.999
_diffrn_reflns_Laue_measured_fraction_max 0.999
_diffrn_reflns_limit_h_max 13
_diffrn_reflns_limit_h_min 0
_diffrn_reflns_limit_k_max 14
_diffrn_reflns_limit_k_min -14
_diffrn_reflns_limit_l_max 13
_diffrn_reflns_limit_l_min -14
_diffrn_reflns_number 5953
_diffrn_reflns_point_group_measured_fraction_full 0.999
_diffrn_reflns_point_group_measured_fraction_max 0.999
_diffrn_reflns_theta_full 25.242
_diffrn_reflns_theta_max 25.971
_diffrn_reflns_theta_min 1.978
_diffrn_source 'Enraf Nonius FR590'
_diffrn_standards_decay_% 1
_diffrn_standards_interval_time 120
_diffrn_standards_number 3
_exptl_absorpt_coefficient_mu 0.086
_exptl_absorpt_correction_type none
_exptl_crystal_colour colourless
_exptl_crystal_density_diffrn 1.304
_exptl_crystal_description prism
_exptl_crystal_F_000 616
_exptl_crystal_size_max 0.4
_exptl_crystal_size_mid 0.4
_exptl_crystal_size_min 0.35
_refine_diff_density_max 0.256
_refine_diff_density_min -0.244
_refine_diff_density_rms 0.037
_refine_ls_extinction_coef 0.020(3)
_refine_ls_extinction_expression Fc^*^=kFc[1+0.001xFc^2^\l^3^/sin(2\q)]^-1/4^
_refine_ls_extinction_method SHELXL
_refine_ls_goodness_of_fit_ref 1.042
_refine_ls_hydrogen_treatment constr
_refine_ls_matrix_type full
_refine_ls_number_parameters 202
_refine_ls_number_reflns 2910
_refine_ls_number_restraints 0
_refine_ls_restrained_S_all 1.042
_refine_ls_R_factor_all 0.0684
_refine_ls_R_factor_gt 0.0468
_refine_ls_shift/su_max 0
_refine_ls_shift/su_mean 0
_refine_ls_structure_factor_coef Fsqd
_refine_ls_weighting_details 'w=1/[\s^2^(Fo^2^)+(0.0693P)^2^+0.2343P] where P=(Fo^2^+2Fc^2^)/3'
_refine_ls_weighting_scheme calc
_refine_ls_wR_factor_gt 0.1212
_refine_ls_wR_factor_ref 0.1346
_reflns_number_gt 2145
_reflns_number_total 2910
_reflns_threshold_expression 'I > 2\s(I)'
_cod_data_source_file c5ra11858a2.cif
_cod_data_source_block new
_cod_database_code 7221887

loop_
_space_group_symop_operation_xyz
'x, y, z'
'-x, y+1/2, -z+1/2'
'-x, -y, -z'
'x, -y-1/2, z-1/2'

loop_
_atom_site_label
_atom_site_type_symbol
_atom_site_fract_x
_atom_site_fract_y
_atom_site_fract_z
_atom_site_U_iso_or_equiv
_atom_site_adp_type
_atom_site_occupancy
_atom_site_calc_flag
C3 C 0.35738(17) 0.33016(15) 0.19217(14) 0.0395(4) Uani 1 d
C4 C 0.34848(17) 0.31537(15) 0.30406(14) 0.0403(4) Uani 1 d
C5 C 0.46548(17) 0.26162(15) 0.37603(14) 0.0390(4) Uani 1 d
C11 C 0.66613(16) 0.20605(14) 0.32811(14) 0.0384(4) Uani 1 d
C12 C 0.70229(18) 0.16114(16) 0.23735(15) 0.0463(5) Uani 1 d
H12 H 0.6422 0.156 0.1606 0.056 Uiso 1 calc
C13 C 0.82722(19) 0.12444(18) 0.26157(18) 0.0547(5) Uani 1 d
H13 H 0.8521 0.0964 0.2003 0.066 Uiso 1 calc
C14 C 0.9160(2) 0.1286(2) 0.37501(19) 0.0607(6) Uani 1 d
H14 H 1.0001 0.1029 0.3907 0.073 Uiso 1 calc
C15 C 0.87949(19) 0.1712(2) 0.46524(18) 0.0599(6) Uani 1 d
H15 H 0.9392 0.1733 0.5424 0.072 Uiso 1 calc
C16 C 0.75557(18) 0.21057(17) 0.44262(15) 0.0496(5) Uani 1 d
H16 H 0.732 0.2401 0.504 0.06 Uiso 1 calc
C31 C 0.2674(2) 0.38368(18) 0.08342(15) 0.0549(5) Uani 1 d
H31A H 0.261 0.4612 0.0981 0.082 Uiso 1 calc
H31B H 0.1831 0.3502 0.0627 0.082 Uiso 1 calc
H31C H 0.2998 0.3742 0.0191 0.082 Uiso 1 calc
C41 C 0.23097(18) 0.34387(16) 0.33147(15) 0.0451(5) Uani 1 d
C42 C 0.24132(17) 0.38559(15) 0.45135(15) 0.0413(4) Uani 1 d
C47 C 0.1317(2) 0.38218(18) 0.48418(18) 0.0551(5) Uani 1 d
H47 H 0.0546 0.3526 0.4325 0.066 Uiso 1 calc
C46 C 0.1374(2) 0.4229(2) 0.5937(2) 0.0650(6) Uani 1 d
H46 H 0.0638 0.4189 0.6154 0.078 Uiso 1 calc
C45 C 0.2494(2) 0.46929(17) 0.67194(18) 0.0585(6) Uani 1 d
C44 C 0.3570(2) 0.47352(16) 0.63767(17) 0.0549(5) Uani 1 d
H44 H 0.4332 0.5053 0.6884 0.066 Uiso 1 calc
C43 C 0.35387(18) 0.43146(16) 0.52935(15) 0.0461(5) Uani 1 d
H43 H 0.4282 0.4341 0.5088 0.055 Uiso 1 calc
C48 C 0.2521(3) 0.5145(3) 0.7903(2) 0.0934(9) Uani 1 d
H48A H 0.3398 0.514 0.8453 0.14 Uiso 1 calc
H48B H 0.1987 0.4693 0.8207 0.14 Uiso 1 calc
H48C H 0.2197 0.589 0.7801 0.14 Uiso 1 calc
N1 N 0.53892(14) 0.24791(13) 0.30270(11) 0.0403(4) Uani 1 d
N2 N 0.47087(14) 0.29256(12) 0.19305(11) 0.0414(4) Uani 1 d
H2 H 0.4982 0.2955 0.1338 0.05 Uiso 1 calc
O41 O 0.12453(14) 0.33664(16) 0.25378(12) 0.0710(5) Uani 1 d
O5 O 0.50389(13) 0.22704(12) 0.48089(10) 0.0528(4) Uani 1 d

loop_
_atom_site_aniso_label
_atom_site_aniso_U_11
_atom_site_aniso_U_22
_atom_site_aniso_U_33
_atom_site_aniso_U_23
_atom_site_aniso_U_13
_atom_site_aniso_U_12
C3 0.0445(10) 0.0492(10) 0.0244(8) -0.0031(7) 0.0113(7) 0.0030(8)
C4 0.0438(10) 0.0531(11) 0.0262(8) -0.0041(7) 0.0149(7) -0.0007(8)
C5 0.0455(10) 0.0511(10) 0.0239(8) -0.0010(7) 0.0166(7) -0.0011(8)
C11 0.0415(9) 0.0476(10) 0.0286(8) 0.0009(7) 0.0151(7) -0.0009(8)
C12 0.0487(10) 0.0628(12) 0.0292(9) -0.0029(8) 0.0156(8) 0.0026(9)
C13 0.0524(12) 0.0685(13) 0.0499(12) -0.0053(10) 0.0264(10) 0.0037(10)
C14 0.0412(11) 0.0800(15) 0.0610(13) -0.0021(11) 0.0179(10) 0.0027(10)
C15 0.0439(11) 0.0842(15) 0.0439(11) -0.0034(10) 0.0050(9) -0.0036(10)
C16 0.0486(11) 0.0694(13) 0.0301(9) -0.0055(8) 0.0124(8) -0.0017(9)
C31 0.0626(13) 0.0705(13) 0.0288(9) 0.0039(8) 0.0122(9) 0.0150(10)
C41 0.0433(10) 0.0586(11) 0.0349(9) -0.0012(8) 0.0153(8) -0.0005(8)
C42 0.0460(10) 0.0477(10) 0.0351(9) 0.0028(7) 0.0200(8) 0.0026(8)
C47 0.0515(11) 0.0693(13) 0.0540(12) -0.0038(10) 0.0301(10) -0.0020(10)
C46 0.0723(15) 0.0780(15) 0.0669(14) -0.0018(12) 0.0521(13) 0.0029(12)
C45 0.0896(16) 0.0543(12) 0.0445(11) 0.0016(9) 0.0398(12) 0.0040(11)
C44 0.0708(14) 0.0541(12) 0.0434(11) -0.0075(9) 0.0241(10) -0.0065(10)
C43 0.0518(11) 0.0527(11) 0.0411(10) -0.0022(8) 0.0250(9) -0.0025(9)
C48 0.146(3) 0.097(2) 0.0609(16) -0.0146(14) 0.0655(17) -0.0037(19)
N1 0.0451(8) 0.0584(9) 0.0190(6) 0.0035(6) 0.0131(6) 0.0067(7)
N2 0.0509(9) 0.0573(9) 0.0188(6) 0.0039(6) 0.0156(6) 0.0061(7)
O41 0.0444(8) 0.1188(14) 0.0457(8) -0.0139(8) 0.0103(7) 0.0005(8)
O5 0.0592(8) 0.0807(10) 0.0231(6) 0.0087(6) 0.0203(6) 0.0077(7)

loop_
_atom_type_symbol
_atom_type_description
_atom_type_scat_dispersion_real
_atom_type_scat_dispersion_imag
_atom_type_scat_source
C C 0.0033 0.0016 'International Tables Vol C Tables 4.2.6.8 and 6.1.1.4'
H H 0 0 'International Tables Vol C Tables 4.2.6.8 and 6.1.1.4'
N N 0.0061 0.0033 'International Tables Vol C Tables 4.2.6.8 and 6.1.1.4'
O O 0.0106 0.006 'International Tables Vol C Tables 4.2.6.8 and 6.1.1.4'

loop_
_geom_angle_atom_site_label_1
_geom_angle_atom_site_label_2
_geom_angle_atom_site_label_3
_geom_angle
N2 C3 C4 109.09(15)
N2 C3 C31 119.80(15)
C4 C3 C31 131.01(16)
C3 C4 C5 107.03(15)
C3 C4 C41 122.79(16)
C5 C4 C41 129.98(15)
O5 C5 N1 121.71(16)
O5 C5 C4 132.69(16)
N1 C5 C4 105.56(14)
C16 C11 C12 119.59(17)
C16 C11 N1 120.57(16)
C12 C11 N1 119.83(16)
C13 C12 C11 119.62(18)
C13 C12 H12 120.2
C11 C12 H12 120.2
C14 C13 C12 120.88(18)
C14 C13 H13 119.6
C12 C13 H13 119.6
C13 C14 C15 119.49(19)
C13 C14 H14 120.3
C15 C14 H14 120.3
C14 C15 C16 120.66(19)
C14 C15 H15 119.7
C16 C15 H15 119.7
C15 C16 C11 119.74(18)
C15 C16 H16 120.1
C11 C16 H16 120.1
C3 C31 H31A 109.5
C3 C31 H31B 109.5
H31A C31 H31B 109.5
C3 C31 H31C 109.5
H31A C31 H31C 109.5
H31B C31 H31C 109.5
O41 C41 C4 119.57(16)
O41 C41 C42 119.65(17)
C4 C41 C42 120.73(15)
C43 C42 C47 118.68(17)
C43 C42 C41 122.77(16)
C47 C42 C41 118.50(17)
C46 C47 C42 119.9(2)
C46 C47 H47 120.1
C42 C47 H47 120.1
C47 C46 C45 121.8(2)
C47 C46 H46 119.1
C45 C46 H46 119.1
C44 C45 C46 117.81(19)
C44 C45 C48 121.6(2)
C46 C45 C48 120.6(2)
C45 C44 C43 121.2(2)
C45 C44 H44 119.4
C43 C44 H44 119.4
C42 C43 C44 120.62(18)
C42 C43 H43 119.7
C44 C43 H43 119.7
C45 C48 H48A 109.5
C45 C48 H48B 109.5
H48A C48 H48B 109.5
C45 C48 H48C 109.5
H48A C48 H48C 109.5
H48B C48 H48C 109.5
N2 N1 C5 108.26(14)
N2 N1 C11 121.04(13)
C5 N1 C11 130.50(14)
C3 N2 N1 110.01(13)
C3 N2 H2 125
N1 N2 H2 125

loop_
_geom_bond_atom_site_label_1
_geom_bond_atom_site_label_2
_geom_bond_distance
C3 N2 1.321(2)
C3 C4 1.387(2)
C3 C31 1.484(2)
C4 C5 1.431(3)
C4 C41 1.476(3)
C5 O5 1.2502(19)
C5 N1 1.390(2)
C11 C16 1.385(3)
C11 C12 1.389(2)
C11 N1 1.415(2)
C12 C13 1.373(3)
C12 H12 0.93
C13 C14 1.372(3)
C13 H13 0.93
C14 C15 1.374(3)
C14 H14 0.93
C15 C16 1.376(3)
C15 H15 0.93
C16 H16 0.93
C31 H31A 0.96
C31 H31B 0.96
C31 H31C 0.96
C41 O41 1.219(2)
C41 C42 1.488(2)
C42 C43 1.381(3)
C42 C47 1.388(3)
C47 C46 1.382(3)
C47 H47 0.93
C46 C45 1.382(3)
C46 H46 0.93
C45 C44 1.377(3)
C45 C48 1.509(3)
C44 C43 1.382(3)
C44 H44 0.93
C43 H43 0.93
C48 H48A 0.96
C48 H48B 0.96
C48 H48C 0.96
N1 N2 1.3768(19)
N2 H2 0.86

loop_
_geom_hbond_atom_site_label_D
_geom_hbond_atom_site_label_H
_geom_hbond_atom_site_label_A
_geom_hbond_distance_DH
_geom_hbond_distance_HA
_geom_hbond_distance_DA
_geom_hbond_angle_DHA
_geom_hbond_site_symmetry_A
C12 H12 O5 0.93 2.58 3.374(3) 143 4_565
C16 H16 O5 0.93 2.43 2.956(3) 116.2 .
C31 H31B O41 0.96 2.58 3.022(3) 108 .
N2 H2 O5 0.86 1.87 2.696(2) 159.7 4_565

loop_
_geom_torsion_atom_site_label_1
_geom_torsion_atom_site_label_2
_geom_torsion_atom_site_label_3
_geom_torsion_atom_site_label_4
_geom_torsion
N2 C3 C4 C5 -1.7(2)
C31 C3 C4 C5 -178.02(19)
N2 C3 C4 C41 -177.00(17)
C31 C3 C4 C41 6.7(3)
C3 C4 C5 O5 -177.4(2)
C41 C4 C5 O5 -2.6(3)
C3 C4 C5 N1 0.4(2)
C41 C4 C5 N1 175.28(18)
C16 C11 C12 C13 -1.7(3)
N1 C11 C12 C13 177.57(17)
C11 C12 C13 C14 1.9(3)
C12 C13 C14 C15 -0.6(3)
C13 C14 C15 C16 -0.7(4)
C14 C15 C16 C11 0.9(3)
C12 C11 C16 C15 0.4(3)
N1 C11 C16 C15 -178.91(19)
C3 C4 C41 O41 31.0(3)
C5 C4 C41 O41 -143.2(2)
C3 C4 C41 C42 -146.58(18)
C5 C4 C41 C42 39.3(3)
O41 C41 C42 C43 -157.3(2)
C4 C41 C42 C43 20.3(3)
O41 C41 C42 C47 20.1(3)
C4 C41 C42 C47 -162.35(18)
C43 C42 C47 C46 -0.9(3)
C41 C42 C47 C46 -178.36(19)
C42 C47 C46 C45 1.2(3)
C47 C46 C45 C44 -0.3(3)
C47 C46 C45 C48 179.1(2)
C46 C45 C44 C43 -0.9(3)
C48 C45 C44 C43 179.7(2)
C47 C42 C43 C44 -0.3(3)
C41 C42 C43 C44 177.12(18)
C45 C44 C43 C42 1.2(3)
O5 C5 N1 N2 179.05(16)
C4 C5 N1 N2 0.92(19)
O5 C5 N1 C11 -6.3(3)
C4 C5 N1 C11 175.60(17)
C16 C11 N1 N2 149.00(17)
C12 C11 N1 N2 -30.3(2)
C16 C11 N1 C5 -25.1(3)
C12 C11 N1 C5 155.61(19)
C4 C3 N2 N1 2.3(2)
C31 C3 N2 N1 179.13(16)
C5 N1 N2 C3 -2.0(2)
C11 N1 N2 C3 -177.33(15)
C3 C4 C41 C42 -146.58(18)
C4 C41 C42 C43 20.3(3)
C5 N1 C11 C16 -25.1(3)
